data_7202718
loop_
_publ_author_name
'Hendrik Bu\&skamp'
'Glen B. Deacon'
'Matthias Hilder'
'Peter C. Junk'
'Ulrich H. Kynast'
'Winnie W. Lee'
'David R. Turner'

_publ_section_title
;
 Structural variations in rare earth benzoate complexes : Part I.
 Lanthanum
;
_journal_issue 5
_journal_name_full CrystEngComm
_journal_page_first 394
_journal_paper_doi 10.1039/b700980a
_journal_volume 9
_journal_year 2007
_chemical_formula_moiety 'C75 H73 La3 N4 O22'
_chemical_formula_sum 'C75 H73 La3 N4 O22'
_chemical_formula_weight 1799.10
_chemical_name_common ((La3(BA)9(DMF)3).DMF)n
_chemical_name_systematic
;
?
;
_space_group_IT_number 14
_symmetry_cell_setting monoclinic
_symmetry_space_group_name_Hall '-P 2ybc'
_symmetry_space_group_name_H-M 'P 1 21/c 1'
_atom_sites_solution_hydrogens geom
_atom_sites_solution_primary direct
_atom_sites_solution_secondary difmap
_audit_creation_method SHELXL-97
_cell_angle_alpha 90.00
_cell_angle_beta 114.945(1)
_cell_angle_gamma 90.00
_cell_formula_units_Z 4
_cell_length_a 20.0604(3)
_cell_length_b 17.4169(2)
_cell_length_c 23.1887(3)
_cell_measurement_temperature 123(1)
_cell_volume 7346.10(18)
_computing_cell_refinement 'DENZO-SMN (Otwinowski & Minor, 1997)'
_computing_data_collection 'Collect (Hooft, 1999)'
_computing_data_reduction 'DENZO-SMN (Otwinowski & Minor, 1997)'
_computing_molecular_graphics 'X-Seed (Barbour, 1999)'
_computing_publication_material 'CIFTAB (Sheldrick, 1997)'
_computing_structure_refinement 'SHELXL-97 (Sheldrick, 1997)'
_computing_structure_solution 'SHELXS-97 (Sheldrick, 1990)'
_diffrn_ambient_temperature 123(1)
_diffrn_measured_fraction_theta_full 0.996
_diffrn_measured_fraction_theta_max 0.996
_diffrn_measurement_device_type 'Nonius KappaCCD'
_diffrn_measurement_method 'phi and omega scans'
_diffrn_radiation_monochromator graphite
_diffrn_radiation_source 'fine-focus sealed tube'
_diffrn_radiation_type MoK\a
_diffrn_radiation_wavelength 0.71073
_diffrn_reflns_av_R_equivalents 0.0701
_diffrn_reflns_av_sigmaI/netI 0.0719
_diffrn_reflns_limit_h_max 26
_diffrn_reflns_limit_h_min -19
_diffrn_reflns_limit_k_max 20
_diffrn_reflns_limit_k_min -22
_diffrn_reflns_limit_l_max 30
_diffrn_reflns_limit_l_min -30
_diffrn_reflns_number 50032
_diffrn_reflns_theta_full 27.50
_diffrn_reflns_theta_max 27.50
_diffrn_reflns_theta_min 2.59
_exptl_absorpt_coefficient_mu 1.792
_exptl_absorpt_correction_T_max 0.6629
_exptl_absorpt_correction_T_min 0.5343
_exptl_absorpt_correction_type empirical
_exptl_absorpt_process_details SORTAV
_exptl_crystal_colour colourless
_exptl_crystal_density_diffrn 1.627
_exptl_crystal_density_method 'not measured'
_exptl_crystal_description block
_exptl_crystal_F_000 3592
_exptl_crystal_size_max 0.40
_exptl_crystal_size_mid 0.30
_exptl_crystal_size_min 0.25
_refine_diff_density_max 1.600
_refine_diff_density_min -0.932
_refine_diff_density_rms 0.125
_refine_ls_extinction_method none
_refine_ls_goodness_of_fit_ref 1.024
_refine_ls_hydrogen_treatment constr
_refine_ls_matrix_type full
_refine_ls_number_parameters 944
_refine_ls_number_reflns 16819
_refine_ls_number_restraints 0
_refine_ls_restrained_S_all 1.024
_refine_ls_R_factor_all 0.0663
_refine_ls_R_factor_gt 0.0396
_refine_ls_shift/su_max 0.003
_refine_ls_shift/su_mean 0.000
_refine_ls_structure_factor_coef Fsqd
_refine_ls_weighting_details 'calc w=1/[\s^2^(Fo^2^)+(0.2000P)^2^+0.0000P] where P=(Fo^2^+2Fc^2^)/3'
_refine_ls_weighting_scheme calc
_refine_ls_wR_factor_gt 0.0788
_refine_ls_wR_factor_ref 0.0863
_reflns_number_gt 12599
_reflns_number_total 16819
_reflns_threshold_expression >2sigma(I)
_cod_data_source_file b700980a.txt
_cod_data_source_block HB31DMF.CIF
_cod_depositor_comments
;
The following automatic conversions were performed:
'_exptl_absorpt_correction_type' value 'Empirical' changed to 'empirical'
according to '/home/saulius/struct/CIF-dictionaries/cif_core.dic'
dictionary named 'cif_core.dic' version 2.4.1 from 2010-06-29.

Automatic conversion script
Id: cif_fix_enum 1527 2010-12-29 10:47:43Z saulius 
;
_cod_original_cell_volume 7346.10(17)
_cod_original_sg_symbol_H-M P21/c
_cod_database_code 7202718

loop_
_symmetry_equiv_pos_as_xyz
'x, y, z'
'-x, y+1/2, -z+1/2'
'-x, -y, -z'
'x, -y-1/2, z-1/2'

loop_
_atom_site_label
_atom_site_type_symbol
_atom_site_fract_x
_atom_site_fract_y
_atom_site_fract_z
_atom_site_U_iso_or_equiv
_atom_site_adp_type
_atom_site_occupancy
_atom_site_symmetry_multiplicity
_atom_site_calc_flag
_atom_site_refinement_flags
_atom_site_disorder_assembly
_atom_site_disorder_group
La1 La 0.287654(12) 0.168264(12) 0.947991(9) 0.01385(6) Uani 1 1 d . . .
O1 O 0.31645(14) 0.16815(14) 1.07491(11) 0.0178(6) Uani 1 1 d . . .
N1 N 0.46062(19) 0.01834(19) 0.90498(15) 0.0253(8) Uani 1 1 d . . .
C1 C 0.3856(2) 0.17027(19) 1.08942(17) 0.0159(8) Uani 1 1 d . . .
La2 La 0.235891(12) 0.263772(12) 0.772295(9) 0.01428(6) Uani 1 1 d . . .
O2 O 0.40879(14) 0.17675(14) 1.04714(11) 0.0208(6) Uani 1 1 d . . .
N2 N 0.1128(3) 0.0970(2) 0.53916(19) 0.0522(12) Uani 1 1 d . A 1
C2 C 0.4389(2) 0.1656(2) 1.15776(17) 0.0180(8) Uani 1 1 d . . .
La3 La 0.204459(12) 0.343630(12) 0.596093(9) 0.01391(6) Uani 1 1 d . . .
O3 O 0.27486(14) 0.30990(14) 0.97208(11) 0.0213(6) Uani 1 1 d . . .
N3 N -0.00414(18) 0.45329(17) 0.60272(14) 0.0192(7) Uani 1 1 d . . .
C3 C 0.4190(2) 0.1329(2) 1.20225(18) 0.0288(10) Uani 1 1 d . . .
H3 H 0.3711 0.1119 1.1895 0.035 Uiso 1 1 calc R . .
O4 O 0.21132(14) 0.28094(13) 0.87053(11) 0.0151(5) Uani 1 1 d . . .
N4 N -0.2929(2) 0.0620(2) 0.31874(17) 0.0373(9) Uani 1 1 d . . .
C4 C 0.4689(3) 0.1307(3) 1.2657(2) 0.0440(13) Uani 1 1 d . . .
H4 H 0.4553 0.1078 1.2963 0.053 Uiso 1 1 calc R . .
O5 O 0.36230(14) 0.23926(14) 0.90363(11) 0.0195(6) Uani 1 1 d . . .
C5 C 0.5379(3) 0.1613(3) 1.2844(2) 0.0440(13) Uani 1 1 d . . .
H5 H 0.5716 0.1603 1.3280 0.053 Uiso 1 1 calc R . .
O6 O 0.34880(15) 0.33986(15) 0.84112(12) 0.0259(7) Uani 1 1 d . . .
C6 C 0.5582(2) 0.1935(2) 1.2400(2) 0.0359(11) Uani 1 1 d . . .
H6 H 0.6062 0.2142 1.2531 0.043 Uiso 1 1 calc R . .
O7 O 0.22751(14) 0.13214(14) 0.83240(11) 0.0189(6) Uani 1 1 d . . .
C7 C 0.5094(2) 0.1960(2) 1.17647(19) 0.0245(9) Uani 1 1 d . . .
H7 H 0.5236 0.2182 1.1459 0.029 Uiso 1 1 calc R . .
O8 O 0.18075(16) 0.12809(15) 0.72751(11) 0.0263(7) Uani 1 1 d . . .
C8 C 0.2277(2) 0.3274(2) 0.91766(16) 0.0167(8) Uani 1 1 d . . .
O9 O 0.34350(15) 0.18446(16) 0.77236(12) 0.0261(6) Uani 1 1 d . . .
C9 C 0.1881(2) 0.4023(2) 0.90689(16) 0.0189(8) Uani 1 1 d . . .
O10 O 0.28394(14) 0.24427(14) 0.68157(11) 0.0181(6) Uani 1 1 d . . .
C10 C 0.2149(2) 0.4598(2) 0.95256(18) 0.0280(10) Uani 1 1 d . . .
H10 H 0.2582 0.4512 0.9903 0.034 Uiso 1 1 calc R . .
O11 O 0.09339(14) 0.27047(14) 0.72502(11) 0.0211(6) Uani 1 1 d . . .
C11 C 0.1789(3) 0.5296(2) 0.9433(2) 0.0373(12) Uani 1 1 d . . .
H11 H 0.1978 0.5691 0.9742 0.045 Uiso 1 1 calc R . .
O12 O 0.13831(14) 0.27633(14) 0.65291(11) 0.0197(6) Uani 1 1 d . . .
C12 C 0.1148(3) 0.5416(2) 0.88863(19) 0.0332(11) Uani 1 1 d . . .
H12 H 0.0894 0.5891 0.8826 0.040 Uiso 1 1 calc R . .
O13 O 0.20315(15) 0.40263(14) 0.76824(11) 0.0205(6) Uani 1 1 d . . .
C13 C 0.0875(2) 0.4841(2) 0.84260(18) 0.0272(10) Uani 1 1 d . . .
H13 H 0.0439 0.4928 0.8051 0.033 Uiso 1 1 calc R . .
O14 O 0.25919(14) 0.40061(14) 0.70366(11) 0.0205(6) Uani 1 1 d . . .
C14 C 0.1239(2) 0.4146(2) 0.85149(17) 0.0220(9) Uani 1 1 d . . .
H14 H 0.1054 0.3754 0.8202 0.026 Uiso 1 1 calc R . .
O15 O 0.08778(14) 0.34789(15) 0.49706(11) 0.0225(6) Uani 1 1 d . . .
C15 C 0.3839(2) 0.3039(2) 0.89178(17) 0.0193(8) Uani 1 1 d . . .
O16 O 0.16940(14) 0.32772(14) 0.45794(11) 0.0190(6) Uani 1 1 d . . .
C16 C 0.4545(2) 0.3379(2) 0.93942(17) 0.0180(8) Uani 1 1 d . . .
O17 O 0.23152(15) 0.47196(14) 0.56156(12) 0.0217(6) Uani 1 1 d . . .
C17 C 0.4956(2) 0.3009(2) 0.99691(17) 0.0208(8) Uani 1 1 d . . .
H17 H 0.4791 0.2536 1.0065 0.025 Uiso 1 1 calc R . .
O18 O 0.26687(15) 0.45870(15) 0.48226(12) 0.0247(6) Uani 1 1 d . . .
C18 C 0.5605(2) 0.3334(2) 1.03992(18) 0.0261(9) Uani 1 1 d . . .
H18 H 0.5882 0.3081 1.0791 0.031 Uiso 1 1 calc R . .
O19 O 0.37338(16) 0.07209(15) 0.92942(12) 0.0267(6) Uani 1 1 d . . .
C19 C 0.5855(2) 0.4014(3) 1.02685(19) 0.0327(11) Uani 1 1 d . . .
H19 H 0.6305 0.4226 1.0565 0.039 Uiso 1 1 calc R . .
O20 O 0.17495(17) 0.21044(15) 0.54932(12) 0.0291(7) Uani 1 1 d . A .
C20 C 0.5445(3) 0.4392(3) 0.9700(2) 0.0394(12) Uani 1 1 d . . .
H20 H 0.5614 0.4864 0.9605 0.047 Uiso 1 1 calc R . .
O21 O 0.11084(15) 0.43409(15) 0.60923(12) 0.0235(6) Uani 1 1 d . . .
C21 C 0.4785(2) 0.4075(2) 0.92705(18) 0.0299(10) Uani 1 1 d . . .
H21 H 0.4498 0.4340 0.8888 0.036 Uiso 1 1 calc R . .
O22 O -0.2137(3) 0.1547(3) 0.3772(2) 0.0931(16) Uani 1 1 d . . .
C22 C 0.1951(2) 0.0959(2) 0.77953(18) 0.0204(8) Uani 1 1 d . . .
C23 C 0.1740(2) 0.0136(2) 0.78014(18) 0.0229(9) Uani 1 1 d . . .
C24 C 0.2098(3) -0.0315(2) 0.8335(2) 0.0318(11) Uani 1 1 d . . .
H24 H 0.2455 -0.0095 0.8715 0.038 Uiso 1 1 calc R . .
C25 C 0.1933(3) -0.1086(3) 0.8312(2) 0.0441(13) Uani 1 1 d . . .
H25 H 0.2189 -0.1397 0.8675 0.053 Uiso 1 1 calc R . .
C26 C 0.1403(3) -0.1415(3) 0.7772(3) 0.0478(14) Uani 1 1 d . . .
H26 H 0.1300 -0.1948 0.7762 0.057 Uiso 1 1 calc R . .
C27 C 0.1027(3) -0.0963(3) 0.7250(2) 0.0454(13) Uani 1 1 d . . .
H27 H 0.0650 -0.1180 0.6880 0.054 Uiso 1 1 calc R . .
C28 C 0.1197(3) -0.0185(2) 0.7261(2) 0.0332(11) Uani 1 1 d . . .
H28 H 0.0940 0.0126 0.6897 0.040 Uiso 1 1 calc R . .
C29 C 0.3350(2) 0.1997(2) 0.71661(17) 0.0192(8) Uani 1 1 d . . .
C30 C 0.3849(2) 0.1630(2) 0.69159(17) 0.0189(8) Uani 1 1 d . . .
C31 C 0.4511(2) 0.1329(2) 0.7346(2) 0.0298(10) Uani 1 1 d . . .
H31 H 0.4639 0.1357 0.7789 0.036 Uiso 1 1 calc R . .
C32 C 0.4991(3) 0.0984(2) 0.7132(2) 0.0342(11) Uani 1 1 d . . .
H32 H 0.5440 0.0767 0.7426 0.041 Uiso 1 1 calc R . .
C33 C 0.4807(2) 0.0961(2) 0.6485(2) 0.0317(10) Uani 1 1 d . . .
H33 H 0.5139 0.0737 0.6337 0.038 Uiso 1 1 calc R . .
C34 C 0.4151(2) 0.1257(2) 0.6054(2) 0.0279(10) Uani 1 1 d . . .
H34 H 0.4028 0.1231 0.5611 0.034 Uiso 1 1 calc R . .
C35 C 0.3668(2) 0.1594(2) 0.62677(18) 0.0200(8) Uani 1 1 d . . .
H35 H 0.3214 0.1800 0.5971 0.024 Uiso 1 1 calc R . .
C36 C 0.0841(2) 0.2692(2) 0.66841(18) 0.0199(8) Uani 1 1 d . . .
C37 C 0.0082(2) 0.2565(2) 0.61680(17) 0.0214(9) Uani 1 1 d . . .
C38 C -0.0526(2) 0.2604(2) 0.6308(2) 0.0261(9) Uani 1 1 d . . .
H38 H -0.0460 0.2731 0.6727 0.031 Uiso 1 1 calc R . .
C39 C -0.1226(2) 0.2460(2) 0.5845(2) 0.0362(11) Uani 1 1 d . . .
H39 H -0.1638 0.2487 0.5946 0.043 Uiso 1 1 calc R . .
C40 C -0.1318(3) 0.2278(3) 0.5242(2) 0.0409(13) Uani 1 1 d . . .
H40 H -0.1796 0.2167 0.4925 0.049 Uiso 1 1 calc R . .
C41 C -0.0731(3) 0.2253(3) 0.5088(2) 0.0461(14) Uani 1 1 d . . .
H41 H -0.0805 0.2135 0.4665 0.055 Uiso 1 1 calc R . .
C42 C -0.0023(3) 0.2400(3) 0.55518(19) 0.0367(11) Uani 1 1 d . . .
H42 H 0.0384 0.2387 0.5445 0.044 Uiso 1 1 calc R . .
C43 C 0.2383(2) 0.4356(2) 0.74228(16) 0.0177(8) Uani 1 1 d . . .
C44 C 0.2589(2) 0.5180(2) 0.75741(16) 0.0174(8) Uani 1 1 d . . .
C45 C 0.2475(2) 0.5532(2) 0.80663(17) 0.0207(9) Uani 1 1 d . . .
H45 H 0.2276 0.5245 0.8305 0.025 Uiso 1 1 calc R . .
C46 C 0.2652(2) 0.6298(2) 0.82062(18) 0.0242(9) Uani 1 1 d . . .
H46 H 0.2569 0.6536 0.8539 0.029 Uiso 1 1 calc R . .
C47 C 0.2947(2) 0.6716(2) 0.7866(2) 0.0316(11) Uani 1 1 d . . .
H47 H 0.3070 0.7242 0.7965 0.038 Uiso 1 1 calc R . .
C48 C 0.3065(3) 0.6371(3) 0.7379(2) 0.0358(11) Uani 1 1 d . . .
H48 H 0.3267 0.6660 0.7144 0.043 Uiso 1 1 calc R . .
C49 C 0.2887(2) 0.5603(2) 0.72353(19) 0.0284(10) Uani 1 1 d . . .
H49 H 0.2971 0.5367 0.6902 0.034 Uiso 1 1 calc R . .
C50 C 0.1038(2) 0.3370(2) 0.45070(16) 0.0158(8) Uani 1 1 d . . .
C51 C 0.0422(2) 0.33778(19) 0.38515(16) 0.0155(8) Uani 1 1 d . . .
C52 C -0.0299(2) 0.3441(2) 0.37807(18) 0.0234(9) Uani 1 1 d . . .
H52 H -0.0401 0.3456 0.4145 0.028 Uiso 1 1 calc R . .
C53 C -0.0868(2) 0.3483(2) 0.31774(18) 0.0282(10) Uani 1 1 d . . .
H53 H -0.1363 0.3517 0.3127 0.034 Uiso 1 1 calc R . .
C54 C -0.0717(2) 0.3475(2) 0.26474(18) 0.0245(9) Uani 1 1 d . . .
H54 H -0.1108 0.3512 0.2235 0.029 Uiso 1 1 calc R . .
C55 C -0.0003(2) 0.3413(2) 0.27145(17) 0.0249(9) Uani 1 1 d . . .
H55 H 0.0099 0.3412 0.2350 0.030 Uiso 1 1 calc R . .
C56 C 0.0570(2) 0.3354(2) 0.33192(17) 0.0202(8) Uani 1 1 d . . .
H56 H 0.1061 0.3298 0.3367 0.024 Uiso 1 1 calc R . .
C57 C 0.2585(2) 0.4968(2) 0.52544(17) 0.0177(8) Uani 1 1 d . . .
C58 C 0.2840(2) 0.5791(2) 0.53251(18) 0.0245(9) Uani 1 1 d . . .
C59 C 0.2734(3) 0.6294(2) 0.57346(18) 0.0310(10) Uani 1 1 d . . .
H59 H 0.2461 0.6137 0.5964 0.037 Uiso 1 1 calc R . .
C60 C 0.3025(3) 0.7037(3) 0.5816(2) 0.0439(13) Uani 1 1 d . . .
H60 H 0.2960 0.7377 0.6108 0.053 Uiso 1 1 calc R . .
C61 C 0.3400(3) 0.7276(3) 0.5478(3) 0.0538(15) Uani 1 1 d . . .
H61 H 0.3599 0.7780 0.5536 0.065 Uiso 1 1 calc R . .
C62 C 0.3491(3) 0.6784(3) 0.5052(3) 0.0576(16) Uani 1 1 d . . .
H62 H 0.3744 0.6951 0.4809 0.069 Uiso 1 1 calc R . .
C63 C 0.3215(3) 0.6051(3) 0.4979(2) 0.0408(12) Uani 1 1 d . . .
H63 H 0.3283 0.5714 0.4685 0.049 Uiso 1 1 calc R . .
C64 C 0.4215(2) 0.0780(2) 0.90994(18) 0.0253(9) Uani 1 1 d . . .
H64 H 0.4313 0.1274 0.8979 0.030 Uiso 1 1 calc R . .
C65 C 0.4461(3) -0.0583(2) 0.9222(2) 0.0348(11) Uani 1 1 d . . .
H65A H 0.4390 -0.0555 0.9614 0.052 Uiso 1 1 calc R . .
H65B H 0.4880 -0.0918 0.9288 0.052 Uiso 1 1 calc R . .
H65C H 0.4017 -0.0790 0.8878 0.052 Uiso 1 1 calc R . .
C66 C 0.5204(3) 0.0265(3) 0.8857(2) 0.0408(12) Uani 1 1 d . . .
H66A H 0.5064 0.0029 0.8438 0.061 Uiso 1 1 calc R . .
H66B H 0.5645 0.0011 0.9169 0.061 Uiso 1 1 calc R . .
H66C H 0.5308 0.0812 0.8834 0.061 Uiso 1 1 calc R . .
C67 C 0.1632(3) 0.1498(3) 0.5722(2) 0.0479(14) Uani 1 1 d . . .
H67 H 0.1919 0.1404 0.6162 0.057 Uiso 1 1 calc R A 1
C68 C 0.0606(3) 0.1109(3) 0.4729(2) 0.0593(16) Uani 1 1 d . A 1
H68A H 0.0714 0.1604 0.4588 0.089 Uiso 1 1 calc R A 1
H68B H 0.0104 0.1115 0.4700 0.089 Uiso 1 1 calc R A 1
H68C H 0.0650 0.0699 0.4458 0.089 Uiso 1 1 calc R A 1
C69 C 0.1054(4) 0.0236(4) 0.5671(3) 0.077(2) Uani 1 1 d . A 1
H69A H 0.1433 0.0200 0.6108 0.116 Uiso 1 1 calc R A 1
H69B H 0.1112 -0.0188 0.5418 0.116 Uiso 1 1 calc R A 1
H69C H 0.0567 0.0207 0.5672 0.116 Uiso 1 1 calc R A 1
C70 C 0.0434(2) 0.4399(2) 0.57882(19) 0.0269(10) Uani 1 1 d . . .
H70 H 0.0244 0.4342 0.5340 0.032 Uiso 1 1 calc R . .
C71 C 0.0188(2) 0.4588(2) 0.67130(18) 0.0293(10) Uani 1 1 d . . .
H71A H 0.0725 0.4553 0.6932 0.044 Uiso 1 1 calc R . .
H71B H -0.0032 0.4167 0.6853 0.044 Uiso 1 1 calc R . .
H71C H 0.0026 0.5080 0.6814 0.044 Uiso 1 1 calc R . .
C72 C -0.0826(2) 0.4574(3) 0.5623(2) 0.0327(10) Uani 1 1 d . . .
H72A H -0.0907 0.4571 0.5176 0.049 Uiso 1 1 calc R . .
H72B H -0.1026 0.5049 0.5714 0.049 Uiso 1 1 calc R . .
H72C H -0.1073 0.4132 0.5708 0.049 Uiso 1 1 calc R . .
C73 C -0.2466(3) 0.1205(3) 0.3264(3) 0.0493(13) Uani 1 1 d . . .
H73 H -0.2386 0.1365 0.2906 0.059 Uiso 1 1 calc R . .
C74 C -0.3092(3) 0.0354(3) 0.3705(2) 0.0590(16) Uani 1 1 d . . .
H74A H -0.3440 -0.0075 0.3558 0.089 Uiso 1 1 calc R . .
H74B H -0.3309 0.0774 0.3850 0.089 Uiso 1 1 calc R . .
H74C H -0.2637 0.0182 0.4057 0.089 Uiso 1 1 calc R . .
C75 C -0.3285(3) 0.0243(3) 0.2583(2) 0.0485(13) Uani 1 1 d . . .
H75A H -0.3140 0.0490 0.2274 0.073 Uiso 1 1 calc R . .
H75B H -0.3820 0.0280 0.2435 0.073 Uiso 1 1 calc R . .
H75C H -0.3140 -0.0299 0.2628 0.073 Uiso 1 1 calc R . .

loop_
_atom_site_aniso_label
_atom_site_aniso_U_11
_atom_site_aniso_U_22
_atom_site_aniso_U_33
_atom_site_aniso_U_23
_atom_site_aniso_U_13
_atom_site_aniso_U_12
La1 0.01498(11) 0.01585(11) 0.01293(10) 0.00104(8) 0.00804(9) 0.00227(9)
O1 0.0160(14) 0.0214(14) 0.0175(13) -0.0008(10) 0.0086(11) 0.0004(11)
N1 0.0239(19) 0.030(2) 0.0278(18) 0.0030(15) 0.0165(16) 0.0076(15)
C1 0.0152(19) 0.0120(18) 0.0221(19) -0.0004(15) 0.0092(16) 0.0023(15)
La2 0.01664(11) 0.01596(11) 0.01202(10) -0.00023(8) 0.00777(9) -0.00022(9)
O2 0.0164(14) 0.0299(15) 0.0185(13) 0.0031(11) 0.0099(11) 0.0027(12)
N2 0.064(3) 0.051(3) 0.044(2) -0.009(2) 0.026(2) -0.016(2)
C2 0.0156(19) 0.0187(19) 0.0204(19) -0.0004(15) 0.0083(16) 0.0068(16)
La3 0.01387(11) 0.01809(11) 0.01128(10) -0.00009(8) 0.00678(8) -0.00049(9)
O3 0.0233(15) 0.0222(14) 0.0127(13) 0.0006(11) 0.0022(11) 0.0057(12)
N3 0.0212(18) 0.0171(16) 0.0222(16) -0.0012(13) 0.0119(14) 0.0013(14)
C3 0.022(2) 0.041(3) 0.025(2) 0.0102(19) 0.0124(18) 0.0049(19)
O4 0.0179(14) 0.0148(13) 0.0145(12) -0.0006(10) 0.0089(11) 0.0029(10)
N4 0.042(2) 0.036(2) 0.036(2) -0.0016(17) 0.0177(19) -0.0056(19)
C4 0.043(3) 0.068(3) 0.024(2) 0.016(2) 0.016(2) 0.015(3)
O5 0.0207(14) 0.0211(14) 0.0210(13) -0.0008(11) 0.0130(12) -0.0023(12)
C5 0.040(3) 0.056(3) 0.018(2) 0.001(2) -0.004(2) 0.010(3)
O6 0.0216(15) 0.0253(15) 0.0212(14) 0.0043(12) -0.0005(12) -0.0020(12)
C6 0.023(2) 0.031(2) 0.035(3) -0.005(2) -0.005(2) -0.002(2)
O7 0.0245(15) 0.0162(13) 0.0175(13) -0.0030(11) 0.0102(12) -0.0013(11)
C7 0.022(2) 0.020(2) 0.029(2) -0.0002(17) 0.0081(18) 0.0023(17)
O8 0.0379(18) 0.0219(15) 0.0156(13) -0.0022(11) 0.0078(13) -0.0048(13)
C8 0.021(2) 0.0169(19) 0.0170(18) 0.0032(15) 0.0123(16) 0.0015(16)
O9 0.0272(16) 0.0349(16) 0.0191(14) 0.0009(12) 0.0126(12) 0.0106(13)
C9 0.027(2) 0.0175(19) 0.0174(18) 0.0006(15) 0.0140(17) 0.0016(17)
O10 0.0209(14) 0.0185(13) 0.0184(13) 0.0022(11) 0.0118(11) 0.0067(11)
C10 0.033(3) 0.028(2) 0.020(2) -0.0030(17) 0.0087(19) 0.0065(19)
O11 0.0213(15) 0.0279(15) 0.0168(13) -0.0014(11) 0.0107(11) -0.0027(12)
C11 0.051(3) 0.027(2) 0.032(2) -0.011(2) 0.015(2) 0.004(2)
O12 0.0203(15) 0.0253(15) 0.0152(13) -0.0004(11) 0.0092(11) -0.0044(12)
C12 0.045(3) 0.025(2) 0.031(2) 0.0067(19) 0.018(2) 0.019(2)
O13 0.0239(15) 0.0189(14) 0.0196(13) 0.0012(11) 0.0101(12) -0.0015(12)
C13 0.031(2) 0.030(2) 0.021(2) 0.0051(18) 0.0118(18) 0.0097(19)
O14 0.0146(14) 0.0285(15) 0.0168(12) -0.0048(11) 0.0049(11) 0.0039(12)
C14 0.028(2) 0.023(2) 0.0185(19) -0.0003(16) 0.0138(17) 0.0044(18)
O15 0.0190(15) 0.0362(16) 0.0130(12) -0.0005(11) 0.0073(11) 0.0039(12)
C15 0.018(2) 0.023(2) 0.0199(19) -0.0028(16) 0.0112(17) -0.0016(17)
O16 0.0122(13) 0.0266(15) 0.0182(13) -0.0001(11) 0.0063(11) -0.0018(11)
C16 0.016(2) 0.022(2) 0.0185(18) -0.0021(16) 0.0101(16) -0.0017(16)
O17 0.0263(16) 0.0212(14) 0.0252(14) 0.0014(11) 0.0183(12) 0.0025(12)
C17 0.018(2) 0.026(2) 0.0194(19) 0.0016(16) 0.0084(17) 0.0003(17)
O18 0.0320(17) 0.0224(15) 0.0279(15) -0.0004(12) 0.0206(14) -0.0013(12)
C18 0.022(2) 0.035(2) 0.0170(19) 0.0039(17) 0.0041(17) 0.0068(19)
O19 0.0288(17) 0.0286(16) 0.0302(15) 0.0006(12) 0.0197(14) 0.0075(13)
C19 0.026(2) 0.041(3) 0.026(2) -0.0066(19) 0.0054(19) -0.011(2)
O20 0.049(2) 0.0180(14) 0.0208(14) -0.0003(12) 0.0148(14) -0.0086(14)
C20 0.044(3) 0.034(3) 0.030(2) 0.001(2) 0.007(2) -0.020(2)
O21 0.0172(15) 0.0312(16) 0.0220(14) 0.0017(12) 0.0081(12) 0.0059(12)
C21 0.036(3) 0.028(2) 0.018(2) 0.0027(17) 0.0043(19) -0.009(2)
O22 0.085(4) 0.091(3) 0.106(4) -0.053(3) 0.042(3) -0.035(3)
C22 0.019(2) 0.019(2) 0.026(2) -0.0015(16) 0.0127(17) -0.0010(17)
C23 0.028(2) 0.023(2) 0.026(2) -0.0055(17) 0.0189(18) -0.0034(18)
C24 0.049(3) 0.023(2) 0.029(2) -0.0060(18) 0.021(2) -0.010(2)
C25 0.075(4) 0.025(2) 0.043(3) 0.003(2) 0.035(3) -0.006(3)
C26 0.076(4) 0.024(3) 0.060(3) -0.008(2) 0.046(3) -0.015(3)
C27 0.054(3) 0.040(3) 0.052(3) -0.022(2) 0.032(3) -0.023(3)
C28 0.038(3) 0.026(2) 0.038(2) -0.0079(19) 0.017(2) -0.006(2)
C29 0.020(2) 0.019(2) 0.0180(19) -0.0059(16) 0.0081(17) -0.0076(17)
C30 0.021(2) 0.0150(19) 0.025(2) -0.0026(16) 0.0138(17) -0.0005(16)
C31 0.031(3) 0.034(2) 0.030(2) 0.0061(19) 0.018(2) 0.010(2)
C32 0.030(3) 0.035(3) 0.040(3) 0.004(2) 0.018(2) 0.010(2)
C33 0.036(3) 0.024(2) 0.047(3) -0.005(2) 0.030(2) 0.004(2)
C34 0.039(3) 0.022(2) 0.032(2) -0.0039(18) 0.024(2) -0.001(2)
C35 0.024(2) 0.0157(19) 0.026(2) 0.0006(16) 0.0159(18) -0.0004(17)
C36 0.023(2) 0.0152(19) 0.024(2) 0.0028(16) 0.0119(17) 0.0005(16)
C37 0.023(2) 0.018(2) 0.0186(19) 0.0041(16) 0.0046(17) -0.0083(17)
C38 0.021(2) 0.018(2) 0.036(2) 0.0010(17) 0.0087(19) -0.0010(17)
C39 0.019(2) 0.028(2) 0.055(3) -0.002(2) 0.009(2) -0.0021(19)
C40 0.027(3) 0.032(3) 0.047(3) 0.010(2) -0.001(2) -0.008(2)
C41 0.051(3) 0.058(3) 0.020(2) 0.002(2) 0.006(2) -0.022(3)
C42 0.034(3) 0.048(3) 0.026(2) -0.001(2) 0.010(2) -0.019(2)
C43 0.0133(19) 0.019(2) 0.0161(18) -0.0012(15) 0.0012(16) 0.0039(16)
C44 0.016(2) 0.0175(19) 0.0185(18) -0.0003(15) 0.0067(16) -0.0010(16)
C45 0.021(2) 0.021(2) 0.0205(19) 0.0001(16) 0.0091(17) 0.0016(17)
C46 0.020(2) 0.024(2) 0.023(2) -0.0083(17) 0.0037(17) 0.0033(17)
C47 0.031(3) 0.023(2) 0.031(2) -0.0028(18) 0.004(2) -0.0078(19)
C48 0.041(3) 0.031(2) 0.037(2) -0.001(2) 0.018(2) -0.016(2)
C49 0.031(3) 0.033(2) 0.028(2) -0.0066(18) 0.019(2) -0.008(2)
C50 0.0151(19) 0.0191(19) 0.0142(17) -0.0006(15) 0.0070(15) -0.0024(16)
C51 0.0163(19) 0.0145(18) 0.0150(17) -0.0008(14) 0.0061(15) 0.0002(15)
C52 0.018(2) 0.034(2) 0.0195(19) -0.0005(17) 0.0094(17) 0.0006(18)
C53 0.014(2) 0.041(3) 0.024(2) -0.0004(18) 0.0029(17) 0.0007(19)
C54 0.024(2) 0.026(2) 0.0149(18) -0.0013(16) -0.0003(17) 0.0047(18)
C55 0.028(2) 0.032(2) 0.0151(18) -0.0033(17) 0.0086(17) 0.0073(19)
C56 0.019(2) 0.025(2) 0.0183(19) 0.0010(16) 0.0087(16) 0.0038(17)
C57 0.015(2) 0.021(2) 0.0194(19) 0.0009(16) 0.0096(16) 0.0013(16)
C58 0.025(2) 0.022(2) 0.024(2) 0.0006(17) 0.0087(18) -0.0019(18)
C59 0.041(3) 0.023(2) 0.023(2) 0.0015(18) 0.008(2) 0.005(2)
C60 0.065(4) 0.023(2) 0.034(3) -0.007(2) 0.011(3) -0.001(2)
C61 0.067(4) 0.034(3) 0.052(3) -0.002(3) 0.016(3) -0.017(3)
C62 0.069(4) 0.049(3) 0.061(4) -0.006(3) 0.033(3) -0.031(3)
C63 0.044(3) 0.038(3) 0.044(3) -0.007(2) 0.021(2) -0.015(2)
C64 0.029(2) 0.024(2) 0.024(2) 0.0034(17) 0.0122(19) 0.0080(19)
C65 0.036(3) 0.034(3) 0.043(3) 0.000(2) 0.025(2) 0.010(2)
C66 0.034(3) 0.044(3) 0.054(3) 0.005(2) 0.028(2) 0.011(2)
C67 0.044(3) 0.063(4) 0.038(3) -0.017(3) 0.019(3) -0.008(3)
C68 0.062(4) 0.069(4) 0.042(3) -0.006(3) 0.017(3) -0.005(3)
C69 0.091(5) 0.075(4) 0.069(4) 0.023(3) 0.036(4) -0.017(4)
C70 0.034(3) 0.026(2) 0.023(2) 0.0005(17) 0.014(2) 0.0048(19)
C71 0.038(3) 0.028(2) 0.028(2) -0.0039(18) 0.020(2) 0.001(2)
C72 0.022(2) 0.032(2) 0.041(3) 0.001(2) 0.011(2) 0.0019(19)
C73 0.045(3) 0.045(3) 0.064(4) -0.010(3) 0.029(3) -0.009(3)
C74 0.072(4) 0.069(4) 0.048(3) 0.007(3) 0.035(3) 0.000(3)
C75 0.055(4) 0.049(3) 0.045(3) -0.009(2) 0.026(3) -0.007(3)

loop_
_atom_type_symbol
_atom_type_description
_atom_type_scat_dispersion_real
_atom_type_scat_dispersion_imag
_atom_type_scat_source
La La -0.2871 2.4523 'International Tables Vol C Tables 4.2.6.8 and 6.1.1.4'
C C 0.0033 0.0016 'International Tables Vol C Tables 4.2.6.8 and 6.1.1.4'
H H 0.0000 0.0000 'International Tables Vol C Tables 4.2.6.8 and 6.1.1.4'
O O 0.0106 0.0060 'International Tables Vol C Tables 4.2.6.8 and 6.1.1.4'
N N 0.0061 0.0033 'International Tables Vol C Tables 4.2.6.8 and 6.1.1.4'

loop_
_geom_angle_atom_site_label_1
_geom_angle_atom_site_label_2
_geom_angle_atom_site_label_3
_geom_angle
_geom_angle_site_symmetry_1
_geom_angle_site_symmetry_3
_geom_angle_publ_flag
O18 La1 O5 143.41(9) 4_566 . ?
O18 La1 O16 72.19(9) 4_566 4_566 ?
O5 La1 O16 142.63(8) . 4_566 ?
O18 La1 O7 92.83(8) 4_566 . ?
O5 La1 O7 77.53(8) . . ?
O16 La1 O7 93.35(8) 4_566 . ?
O18 La1 O2 89.29(8) 4_566 . ?
O5 La1 O2 80.35(8) . . ?
O16 La1 O2 120.00(8) 4_566 . ?
O7 La1 O2 145.39(8) . . ?
O18 La1 O19 71.46(9) 4_566 . ?
O5 La1 O19 71.97(9) . . ?
O16 La1 O19 140.35(9) 4_566 . ?
O7 La1 O19 73.23(8) . . ?
O2 La1 O19 74.79(8) . . ?
O18 La1 O3 138.81(8) 4_566 . ?
O5 La1 O3 75.15(8) . . ?
O16 La1 O3 76.42(8) 4_566 . ?
O7 La1 O3 115.21(8) . . ?
O2 La1 O3 83.84(8) . . ?
O19 La1 O3 143.17(9) . . ?
O18 La1 O4 139.20(8) 4_566 . ?
O5 La1 O4 68.19(8) . . ?
O16 La1 O4 75.03(8) 4_566 . ?
O7 La1 O4 65.44(7) . . ?
O2 La1 O4 128.56(8) . . ?
O19 La1 O4 127.11(8) . . ?
O3 La1 O4 49.98(7) . . ?
O18 La1 O1 68.84(8) 4_566 . ?
O5 La1 O1 123.66(8) . . ?
O16 La1 O1 71.20(8) 4_566 . ?
O7 La1 O1 158.68(8) . . ?
O2 La1 O1 49.07(8) . . ?
O19 La1 O1 109.04(8) . . ?
O3 La1 O1 76.29(7) . . ?
O4 La1 O1 121.57(7) . . ?
O18 La1 C1 77.30(9) 4_566 . ?
O5 La1 C1 102.39(9) . . ?
O16 La1 C1 96.19(9) 4_566 . ?
O7 La1 C1 163.40(9) . . ?
O2 La1 C1 24.09(9) . . ?
O19 La1 C1 90.85(9) . . ?
O3 La1 C1 80.33(8) . . ?
O4 La1 C1 130.31(8) . . ?
O1 La1 C1 25.03(8) . . ?
O18 La1 La2 133.03(6) 4_566 . ?
O5 La1 La2 47.92(6) . . ?
O16 La1 La2 103.25(5) 4_566 . ?
O7 La1 La2 40.21(6) . . ?
O2 La1 La2 128.10(6) . . ?
O19 La1 La2 90.28(6) . . ?
O3 La1 La2 79.62(5) . . ?
O4 La1 La2 36.90(5) . . ?
O1 La1 La2 155.91(5) . . ?
C1 La1 La2 147.79(7) . . ?
C1 O1 La3 155.8(2) . 4_566 ?
C1 O1 La1 89.8(2) . . ?
La3 O1 La1 114.17(9) 4_566 . ?
C64 N1 C66 122.8(4) . . ?
C64 N1 C65 119.8(4) . . ?
C66 N1 C65 117.4(3) . . ?
O2 C1 O1 120.9(3) . . ?
O2 C1 C2 119.8(3) . . ?
O1 C1 C2 119.3(3) . . ?
O2 C1 La1 55.98(18) . . ?
O1 C1 La1 65.17(18) . . ?
C2 C1 La1 174.1(2) . . ?
O13 La2 O6 70.57(8) . . ?
O13 La2 O4 76.86(8) . . ?
O6 La2 O4 80.40(9) . . ?
O13 La2 O9 136.90(9) . . ?
O6 La2 O9 75.63(9) . . ?
O4 La2 O9 122.98(8) . . ?
O13 La2 O11 73.46(8) . . ?
O6 La2 O11 140.99(8) . . ?
O4 La2 O11 77.18(8) . . ?
O9 La2 O11 143.28(8) . . ?
O13 La2 O8 142.66(9) . . ?
O6 La2 O8 146.75(9) . . ?
O4 La2 O8 104.55(8) . . ?
O9 La2 O8 74.32(9) . . ?
O11 La2 O8 70.66(9) . . ?
O13 La2 O12 79.25(8) . . ?
O6 La2 O12 133.59(8) . . ?
O4 La2 O12 126.25(8) . . ?
O9 La2 O12 107.28(8) . . ?
O11 La2 O12 49.94(8) . . ?
O8 La2 O12 70.01(8) . . ?
O13 La2 O10 105.62(8) . . ?
O6 La2 O10 92.23(8) . . ?
O4 La2 O10 171.05(8) . . ?
O9 La2 O10 49.47(8) . . ?
O11 La2 O10 111.76(8) . . ?
O8 La2 O10 78.86(8) . . ?
O12 La2 O10 62.64(8) . . ?
O13 La2 O7 139.65(8) . . ?
O6 La2 O7 110.52(8) . . ?
O4 La2 O7 64.13(7) . . ?
O9 La2 O7 77.28(8) . . ?
O11 La2 O7 87.67(8) . . ?
O8 La2 O7 48.66(7) . . ?
O12 La2 O7 115.31(7) . . ?
O10 La2 O7 114.53(7) . . ?
O13 La2 O14 46.39(8) . . ?
O6 La2 O14 67.73(7) . . ?
O4 La2 O14 120.83(7) . . ?
O9 La2 O14 96.23(8) . . ?
O11 La2 O14 97.47(7) . . ?
O8 La2 O14 129.49(7) . . ?
O12 La2 O14 65.91(7) . . ?
O10 La2 O14 59.85(7) . . ?
O7 La2 O14 173.49(7) . . ?
O13 La2 O5 105.48(7) . . ?
O6 La2 O5 45.50(7) . . ?
O4 La2 O5 61.15(7) . . ?
O9 La2 O5 65.17(7) . . ?
O11 La2 O5 136.77(7) . . ?
O8 La2 O5 107.54(7) . . ?
O12 La2 O5 172.40(7) . . ?
O10 La2 O5 110.00(7) . . ?
O7 La2 O5 65.03(7) . . ?
O14 La2 O5 112.84(7) . . ?
O13 La2 La3 72.96(6) . . ?
O6 La2 La3 99.87(6) . . ?
O4 La2 La3 147.69(5) . . ?
O9 La2 La3 87.65(6) . . ?
O11 La2 La3 83.40(5) . . ?
O8 La2 La3 92.81(5) . . ?
O12 La2 La3 36.26(6) . . ?
O10 La2 La3 38.44(5) . . ?
O7 La2 La3 141.02(5) . . ?
O14 La2 La3 36.71(5) . . ?
O5 La2 La3 138.80(5) . . ?
C1 O2 La1 99.9(2) . . ?
C67 N2 C68 121.2(5) . . ?
C67 N2 C69 122.4(5) . . ?
C68 N2 C69 116.3(4) . . ?
C3 C2 C7 120.0(4) . . ?
C3 C2 C1 120.8(4) . . ?
C7 C2 C1 119.2(3) . . ?
O14 La3 O15 139.68(8) . . ?
O14 La3 O1 100.23(8) . 4_565 ?
O15 La3 O1 113.16(8) . 4_565 ?
O14 La3 O17 84.29(8) . . ?
O15 La3 O17 85.70(9) . . ?
O1 La3 O17 71.18(8) 4_565 . ?
O14 La3 O12 76.51(8) . . ?
O15 La3 O12 89.92(8) . . ?
O1 La3 O12 141.18(8) 4_565 . ?
O17 La3 O12 144.47(8) . . ?
O14 La3 O20 136.65(8) . . ?
O15 La3 O20 70.90(9) . . ?
O1 La3 O20 84.70(9) 4_565 . ?
O17 La3 O20 136.45(8) . . ?
O12 La3 O20 73.57(9) . . ?
O14 La3 O21 70.69(8) . . ?
O15 La3 O21 68.99(8) . . ?
O1 La3 O21 146.75(8) 4_565 . ?
O17 La3 O21 76.03(8) . . ?
O12 La3 O21 69.53(8) . . ?
O20 La3 O21 124.39(9) . . ?
O14 La3 O10 68.30(8) . . ?
O15 La3 O10 139.02(8) . . ?
O1 La3 O10 77.47(8) 4_565 . ?
O17 La3 O10 133.50(8) . . ?
O12 La3 O10 65.27(8) . . ?
O20 La3 O10 70.97(8) . . ?
O21 La3 O10 124.11(8) . . ?
O14 La3 O16 157.36(8) . . ?
O15 La3 O16 46.44(8) . . ?
O1 La3 O16 66.85(7) 4_565 . ?
O17 La3 O16 74.06(7) . . ?
O12 La3 O16 125.43(7) . . ?
O20 La3 O16 63.10(8) . . ?
O21 La3 O16 109.33(7) . . ?
O10 La3 O16 123.04(7) . . ?
O14 La3 C50 156.39(9) . . ?
O15 La3 C50 22.65(9) . . ?
O1 La3 C50 90.59(9) 4_565 . ?
O17 La3 C50 79.42(9) . . ?
O12 La3 C50 107.74(9) . . ?
O20 La3 C50 64.76(9) . . ?
O21 La3 C50 88.76(9) . . ?
O10 La3 C50 135.01(8) . . ?
O16 La3 C50 23.79(8) . . ?
O14 La3 La2 46.75(6) . . ?
O15 La3 La2 128.09(6) . . ?
O1 La3 La2 113.19(5) 4_565 . ?
O17 La3 La2 131.01(6) . . ?
O12 La3 La2 38.32(6) . . ?
O20 La3 La2 91.49(6) . . ?
O21 La3 La2 84.42(6) . . ?
O10 La3 La2 39.70(5) . . ?
O16 La3 La2 154.59(5) . . ?
C50 La3 La2 145.24(7) . . ?
O14 La3 La1 130.70(6) . 4_565 ?
O15 La3 La1 78.51(6) . 4_565 ?
O1 La3 La1 34.66(5) 4_565 4_565 ?
O17 La3 La1 65.77(6) . 4_565 ?
O12 La3 La1 147.26(6) . 4_565 ?
O20 La3 La1 73.70(7) . 4_565 ?
O21 La3 La1 131.10(6) . 4_565 ?
O10 La3 La1 104.47(5) . 4_565 ?
O16 La3 La1 32.48(5) . 4_565 ?
C50 La3 La1 56.04(7) . 4_565 ?
La2 La3 La1 144.022(7) . 4_565 ?
C8 O3 La1 96.7(2) . . ?
C70 N3 C72 121.3(3) . . ?
C70 N3 C71 121.4(3) . . ?
C72 N3 C71 117.2(3) . . ?
C2 C3 C4 119.8(4) . . ?
C2 C3 H3 120.1 . . ?
C4 C3 H3 120.1 . . ?
C8 O4 La2 139.3(2) . . ?
C8 O4 La1 91.26(19) . . ?
La2 O4 La1 104.11(8) . . ?
C73 N4 C75 120.6(4) . . ?
C73 N4 C74 121.4(4) . . ?
C75 N4 C74 118.0(4) . . ?
C5 C4 C3 120.4(4) . . ?
C5 C4 H4 119.8 . . ?
C3 C4 H4 119.8 . . ?
C15 O5 La1 148.2(2) . . ?
C15 O5 La2 82.9(2) . . ?
La1 O5 La2 95.20(8) . . ?
C4 C5 C6 119.9(4) . . ?
C4 C5 H5 120.0 . . ?
C6 C5 H5 120.0 . . ?
C15 O6 La2 109.2(2) . . ?
C5 C6 C7 120.6(4) . . ?
C5 C6 H6 119.7 . . ?
C7 C6 H6 119.7 . . ?
C22 O7 La1 164.4(2) . . ?
C22 O7 La2 92.4(2) . . ?
La1 O7 La2 103.27(8) . . ?
C6 C7 C2 119.2(4) . . ?
C6 C7 H7 120.4 . . ?
C2 C7 H7 120.4 . . ?
C22 O8 La2 97.8(2) . . ?
O3 C8 O4 121.1(3) . . ?
O3 C8 C9 120.2(3) . . ?
O4 C8 C9 118.7(3) . . ?
C29 O9 La2 97.8(2) . . ?
C10 C9 C14 120.0(3) . . ?
C10 C9 C8 119.6(3) . . ?
C14 C9 C8 120.4(3) . . ?
C29 O10 La3 164.2(2) . . ?
C29 O10 La2 92.0(2) . . ?
La3 O10 La2 101.86(8) . . ?
C11 C10 C9 120.4(4) . . ?
C11 C10 H10 119.8 . . ?
C9 C10 H10 119.8 . . ?
C36 O11 La2 95.4(2) . . ?
C10 C11 C12 119.7(4) . . ?
C10 C11 H11 120.2 . . ?
C12 C11 H11 120.2 . . ?
C36 O12 La3 152.2(2) . . ?
C36 O12 La2 92.3(2) . . ?
La3 O12 La2 105.41(9) . . ?
C11 C12 C13 120.3(4) . . ?
C11 C12 H12 119.9 . . ?
C13 C12 H12 119.9 . . ?
C43 O13 La2 105.8(2) . . ?
C14 C13 C12 120.1(4) . . ?
C14 C13 H13 119.9 . . ?
C12 C13 H13 119.9 . . ?
C43 O14 La3 139.0(2) . . ?
C43 O14 La2 80.8(2) . . ?
La3 O14 La2 96.53(8) . . ?
C13 C14 C9 119.6(4) . . ?
C13 C14 H14 120.2 . . ?
C9 C14 H14 120.2 . . ?
C50 O15 La3 107.7(2) . . ?
O6 C15 O5 122.3(3) . . ?
O6 C15 C16 118.3(3) . . ?
O5 C15 C16 119.3(3) . . ?
C50 O16 La1 165.2(2) . 4_565 ?
C50 O16 La3 83.78(19) . . ?
La1 O16 La3 107.17(8) 4_565 . ?
C21 C16 C17 119.2(4) . . ?
C21 C16 C15 119.8(3) . . ?
C17 C16 C15 121.0(3) . . ?
C57 O17 La3 137.3(2) . . ?
C18 C17 C16 119.9(4) . . ?
C18 C17 H17 120.1 . . ?
C16 C17 H17 120.1 . . ?
C57 O18 La1 145.7(2) . 4_565 ?
C19 C18 C17 121.0(4) . . ?
C19 C18 H18 119.5 . . ?
C17 C18 H18 119.5 . . ?
C64 O19 La1 133.8(3) . . ?
C18 C19 C20 119.7(4) . . ?
C18 C19 H19 120.2 . . ?
C20 C19 H19 120.2 . . ?
C67 O20 La3 130.3(3) . . ?
C19 C20 C21 119.6(4) . . ?
C19 C20 H20 120.2 . . ?
C21 C20 H20 120.2 . . ?
C70 O21 La3 131.4(3) . . ?
C16 C21 C20 120.7(4) . . ?
C16 C21 H21 119.6 . . ?
C20 C21 H21 119.6 . . ?
O8 C22 O7 121.2(3) . . ?
O8 C22 C23 119.3(3) . . ?
O7 C22 C23 119.6(3) . . ?
C24 C23 C28 119.6(4) . . ?
C24 C23 C22 120.6(4) . . ?
C28 C23 C22 119.7(4) . . ?
C25 C24 C23 119.5(4) . . ?
C25 C24 H24 120.3 . . ?
C23 C24 H24 120.3 . . ?
C26 C25 C24 121.4(5) . . ?
C26 C25 H25 119.3 . . ?
C24 C25 H25 119.3 . . ?
C27 C26 C25 119.2(4) . . ?
C27 C26 H26 120.4 . . ?
C25 C26 H26 120.4 . . ?
C26 C27 C28 120.2(5) . . ?
C26 C27 H27 119.9 . . ?
C28 C27 H27 119.9 . . ?
C23 C28 C27 120.1(4) . . ?
C23 C28 H28 120.0 . . ?
C27 C28 H28 120.0 . . ?
O9 C29 O10 120.7(3) . . ?
O9 C29 C30 119.0(3) . . ?
O10 C29 C30 120.3(3) . . ?
C31 C30 C35 119.6(4) . . ?
C31 C30 C29 118.6(3) . . ?
C35 C30 C29 121.8(3) . . ?
C30 C31 C32 120.4(4) . . ?
C30 C31 H31 119.8 . . ?
C32 C31 H31 119.8 . . ?
C33 C32 C31 119.4(4) . . ?
C33 C32 H32 120.3 . . ?
C31 C32 H32 120.3 . . ?
C34 C33 C32 120.7(4) . . ?
C34 C33 H33 119.6 . . ?
C32 C33 H33 119.6 . . ?
C33 C34 C35 119.9(4) . . ?
C33 C34 H34 120.1 . . ?
C35 C34 H34 120.1 . . ?
C30 C35 C34 120.0(4) . . ?
C30 C35 H35 120.0 . . ?
C34 C35 H35 120.0 . . ?
O11 C36 O12 121.5(3) . . ?
O11 C36 C37 119.6(4) . . ?
O12 C36 C37 118.8(3) . . ?
C42 C37 C38 118.9(4) . . ?
C42 C37 C36 121.1(4) . . ?
C38 C37 C36 120.0(3) . . ?
C39 C38 C37 120.9(4) . . ?
C39 C38 H38 119.5 . . ?
C37 C38 H38 119.5 . . ?
C40 C39 C38 119.3(5) . . ?
C40 C39 H39 120.3 . . ?
C38 C39 H39 120.3 . . ?
C41 C40 C39 121.0(4) . . ?
C41 C40 H40 119.5 . . ?
C39 C40 H40 119.5 . . ?
C40 C41 C42 120.0(4) . . ?
C40 C41 H41 120.0 . . ?
C42 C41 H41 120.0 . . ?
C37 C42 C41 119.8(4) . . ?
C37 C42 H42 120.1 . . ?
C41 C42 H42 120.1 . . ?
O13 C43 O14 122.2(3) . . ?
O13 C43 C44 119.1(3) . . ?
O14 C43 C44 118.6(3) . . ?
C49 C44 C45 119.2(3) . . ?
C49 C44 C43 121.4(3) . . ?
C45 C44 C43 119.3(3) . . ?
C46 C45 C44 120.1(4) . . ?
C46 C45 H45 119.9 . . ?
C44 C45 H45 119.9 . . ?
C47 C46 C45 120.3(4) . . ?
C47 C46 H46 119.8 . . ?
C45 C46 H46 119.8 . . ?
C46 C47 C48 119.9(4) . . ?
C46 C47 H47 120.0 . . ?
C48 C47 H47 120.0 . . ?
C47 C48 C49 120.0(4) . . ?
C47 C48 H48 120.0 . . ?
C49 C48 H48 120.0 . . ?
C44 C49 C48 120.4(4) . . ?
C44 C49 H49 119.8 . . ?
C48 C49 H49 119.8 . . ?
O15 C50 O16 122.1(3) . . ?
O15 C50 C51 117.8(3) . . ?
O16 C50 C51 120.1(3) . . ?
O15 C50 La3 49.70(17) . . ?
O16 C50 La3 72.42(19) . . ?
C51 C50 La3 167.5(3) . . ?
C56 C51 C52 120.0(3) . . ?
C56 C51 C50 120.6(3) . . ?
C52 C51 C50 119.4(3) . . ?
C53 C52 C51 119.8(4) . . ?
C53 C52 H52 120.1 . . ?
C51 C52 H52 120.1 . . ?
C54 C53 C52 120.0(4) . . ?
C54 C53 H53 120.0 . . ?
C52 C53 H53 120.0 . . ?
C55 C54 C53 120.5(4) . . ?
C55 C54 H54 119.8 . . ?
C53 C54 H54 119.8 . . ?
C54 C55 C56 119.7(4) . . ?
C54 C55 H55 120.1 . . ?
C56 C55 H55 120.1 . . ?
C51 C56 C55 120.0(4) . . ?
C51 C56 H56 120.0 . . ?
C55 C56 H56 120.0 . . ?
O17 C57 O18 125.9(3) . . ?
O17 C57 C58 118.6(3) . . ?
O18 C57 C58 115.5(3) . . ?
C59 C58 C63 118.1(4) . . ?
C59 C58 C57 122.6(4) . . ?
C63 C58 C57 119.3(4) . . ?
C58 C59 C60 120.4(4) . . ?
C58 C59 H59 119.8 . . ?
C60 C59 H59 119.8 . . ?
C61 C60 C59 120.4(5) . . ?
C61 C60 H60 119.8 . . ?
C59 C60 H60 119.8 . . ?
C60 C61 C62 119.7(5) . . ?
C60 C61 H61 120.1 . . ?
C62 C61 H61 120.1 . . ?
C63 C62 C61 119.9(5) . . ?
C63 C62 H62 120.0 . . ?
C61 C62 H62 120.0 . . ?
C62 C63 C58 121.4(5) . . ?
C62 C63 H63 119.3 . . ?
C58 C63 H63 119.3 . . ?
O19 C64 N1 123.1(4) . . ?
O19 C64 H64 118.4 . . ?
N1 C64 H64 118.4 . . ?
N1 C65 H65A 109.5 . . ?
N1 C65 H65B 109.5 . . ?
H65A C65 H65B 109.5 . . ?
N1 C65 H65C 109.5 . . ?
H65A C65 H65C 109.5 . . ?
H65B C65 H65C 109.5 . . ?
N1 C66 H66A 109.5 . . ?
N1 C66 H66B 109.5 . . ?
H66A C66 H66B 109.5 . . ?
N1 C66 H66C 109.5 . . ?
H66A C66 H66C 109.5 . . ?
H66B C66 H66C 109.5 . . ?
O20 C67 N2 124.6(5) . . ?
O20 C67 H67 117.7 . . ?
N2 C67 H67 117.7 . . ?
O21 C70 N3 126.1(4) . . ?
O21 C70 H70 117.0 . . ?
N3 C70 H70 117.0 . . ?
N3 C71 H71A 109.5 . . ?
N3 C71 H71B 109.5 . . ?
H71A C71 H71B 109.5 . . ?
N3 C71 H71C 109.5 . . ?
H71A C71 H71C 109.5 . . ?
H71B C71 H71C 109.5 . . ?
N3 C72 H72A 109.5 . . ?
N3 C72 H72B 109.5 . . ?
H72A C72 H72B 109.5 . . ?
N3 C72 H72C 109.5 . . ?
H72A C72 H72C 109.5 . . ?
H72B C72 H72C 109.5 . . ?
O22 C73 N4 123.8(5) . . ?
O22 C73 H73 118.1 . . ?
N4 C73 H73 118.1 . . ?
N4 C74 H74A 109.5 . . ?
N4 C74 H74B 109.5 . . ?
H74A C74 H74B 109.5 . . ?
N4 C74 H74C 109.5 . . ?
H74A C74 H74C 109.5 . . ?
H74B C74 H74C 109.5 . . ?
N4 C75 H75A 109.5 . . ?
N4 C75 H75B 109.5 . . ?
H75A C75 H75B 109.5 . . ?
N4 C75 H75C 109.5 . . ?
H75A C75 H75C 109.5 . . ?
H75B C75 H75C 109.5 . . ?

loop_
_geom_bond_atom_site_label_1
_geom_bond_atom_site_label_2
_geom_bond_distance
_geom_bond_site_symmetry_2
_geom_bond_publ_flag
La1 O18 2.444(3) 4_566 ?
La1 O5 2.476(3) . ?
La1 O16 2.479(3) 4_566 ?
La1 O7 2.512(2) . ?
La1 O2 2.549(2) . ?
La1 O19 2.564(3) . ?
La1 O3 2.566(3) . ?
La1 O4 2.665(2) . ?
La1 O1 2.750(2) . ?
La1 C1 3.030(4) . ?
La1 La2 4.1080(3) . ?
O1 C1 1.282(4) . ?
O1 La3 2.502(3) 4_566 ?
N1 C64 1.336(5) . ?
N1 C66 1.453(5) . ?
N1 C65 1.457(5) . ?
C1 O2 1.256(4) . ?
C1 C2 1.494(5) . ?
La2 O13 2.497(2) . ?
La2 O6 2.527(3) . ?
La2 O4 2.543(2) . ?
La2 O9 2.562(3) . ?
La2 O11 2.597(3) . ?
La2 O8 2.630(3) . ?
La2 O12 2.641(2) . ?
La2 O10 2.680(2) . ?
La2 O7 2.725(2) . ?
La2 O14 3.010(3) . ?
La2 O5 3.062(2) . ?
La2 La3 4.1053(3) . ?
N2 C67 1.342(6) . ?
N2 C68 1.468(6) . ?
N2 C69 1.468(7) . ?
C2 C3 1.378(5) . ?
C2 C7 1.395(5) . ?
La3 O14 2.470(2) . ?
La3 O15 2.495(2) . ?
La3 O1 2.502(3) 4_565 ?
La3 O17 2.510(3) . ?
La3 O12 2.519(3) . ?
La3 O20 2.523(3) . ?
La3 O21 2.566(3) . ?
La3 O10 2.608(2) . ?
La3 O16 2.989(2) . ?
La3 C50 3.117(3) . ?
La3 La1 4.4110(3) 4_565 ?
O3 C8 1.254(4) . ?
N3 C70 1.310(5) . ?
N3 C72 1.454(5) . ?
N3 C71 1.460(5) . ?
C3 C4 1.388(6) . ?
C3 H3 0.9500 . ?
O4 C8 1.286(4) . ?
N4 C73 1.338(6) . ?
N4 C75 1.436(6) . ?
N4 C74 1.447(6) . ?
C4 C5 1.370(7) . ?
C4 H4 0.9500 . ?
O5 C15 1.277(4) . ?
C5 C6 1.377(7) . ?
C5 H5 0.9500 . ?
O6 C15 1.253(4) . ?
C6 C7 1.384(5) . ?
C6 H6 0.9500 . ?
O7 C22 1.286(4) . ?
C7 H7 0.9500 . ?
O8 C22 1.249(4) . ?
C8 C9 1.494(5) . ?
O9 C29 1.259(4) . ?
C9 C10 1.391(5) . ?
C9 C14 1.399(5) . ?
O10 C29 1.268(4) . ?
C10 C11 1.384(6) . ?
C10 H10 0.9500 . ?
O11 C36 1.246(4) . ?
C11 C12 1.389(6) . ?
C11 H11 0.9500 . ?
O12 C36 1.288(4) . ?
C12 C13 1.395(6) . ?
C12 H12 0.9500 . ?
O13 C43 1.245(4) . ?
C13 C14 1.385(5) . ?
C13 H13 0.9500 . ?
O14 C43 1.291(4) . ?
C14 H14 0.9500 . ?
O15 C50 1.259(4) . ?
C15 C16 1.503(5) . ?
O16 C50 1.265(4) . ?
O16 La1 2.479(3) 4_565 ?
C16 C21 1.378(5) . ?
C16 C17 1.395(5) . ?
O17 C57 1.251(4) . ?
C17 C18 1.383(5) . ?
C17 H17 0.9500 . ?
O18 C57 1.269(4) . ?
O18 La1 2.444(3) 4_565 ?
C18 C19 1.368(6) . ?
C18 H18 0.9500 . ?
O19 C64 1.231(5) . ?
C19 C20 1.391(6) . ?
C19 H19 0.9500 . ?
O20 C67 1.248(6) . ?
C20 C21 1.391(6) . ?
C20 H20 0.9500 . ?
O21 C70 1.238(5) . ?
C21 H21 0.9500 . ?
O22 C73 1.235(6) . ?
C22 C23 1.495(5) . ?
C23 C24 1.384(6) . ?
C23 C28 1.385(5) . ?
C24 C25 1.379(6) . ?
C24 H24 0.9500 . ?
C25 C26 1.378(7) . ?
C25 H25 0.9500 . ?
C26 C27 1.373(7) . ?
C26 H26 0.9500 . ?
C27 C28 1.395(6) . ?
C27 H27 0.9500 . ?
C28 H28 0.9500 . ?
C29 C30 1.495(5) . ?
C30 C31 1.385(5) . ?
C30 C35 1.391(5) . ?
C31 C32 1.391(6) . ?
C31 H31 0.9500 . ?
C32 C33 1.387(6) . ?
C32 H32 0.9500 . ?
C33 C34 1.373(6) . ?
C33 H33 0.9500 . ?
C34 C35 1.392(5) . ?
C34 H34 0.9500 . ?
C35 H35 0.9500 . ?
C36 C37 1.503(5) . ?
C37 C42 1.383(5) . ?
C37 C38 1.390(6) . ?
C38 C39 1.384(6) . ?
C38 H38 0.9500 . ?
C39 C40 1.370(7) . ?
C39 H39 0.9500 . ?
C40 C41 1.366(7) . ?
C40 H40 0.9500 . ?
C41 C42 1.397(6) . ?
C41 H41 0.9500 . ?
C42 H42 0.9500 . ?
C43 C44 1.492(5) . ?
C44 C49 1.384(5) . ?
C44 C45 1.397(5) . ?
C45 C46 1.382(5) . ?
C45 H45 0.9500 . ?
C46 C47 1.380(6) . ?
C46 H46 0.9500 . ?
C47 C48 1.383(6) . ?
C47 H47 0.9500 . ?
C48 C49 1.388(6) . ?
C48 H48 0.9500 . ?
C49 H49 0.9500 . ?
C50 C51 1.501(5) . ?
C51 C56 1.386(5) . ?
C51 C52 1.390(5) . ?
C52 C53 1.385(5) . ?
C52 H52 0.9500 . ?
C53 C54 1.385(6) . ?
C53 H53 0.9500 . ?
C54 C55 1.379(6) . ?
C54 H54 0.9500 . ?
C55 C56 1.391(5) . ?
C55 H55 0.9500 . ?
C56 H56 0.9500 . ?
C57 C58 1.507(5) . ?
C58 C59 1.373(6) . ?
C58 C63 1.389(6) . ?
C59 C60 1.400(6) . ?
C59 H59 0.9500 . ?
C60 C61 1.360(7) . ?
C60 H60 0.9500 . ?
C61 C62 1.377(7) . ?
C61 H61 0.9500 . ?
C62 C63 1.374(6) . ?
C62 H62 0.9500 . ?
C63 H63 0.9500 . ?
C64 H64 0.9500 . ?
C65 H65A 0.9800 . ?
C65 H65B 0.9800 . ?
C65 H65C 0.9800 . ?
C66 H66A 0.9800 . ?
C66 H66B 0.9800 . ?
C66 H66C 0.9800 . ?
C67 H67 0.9500 . ?
C68 H68A 0.9800 . ?
C68 H68B 0.9800 . ?
C68 H68C 0.9800 . ?
C69 H69A 0.9800 . ?
C69 H69B 0.9800 . ?
C69 H69C 0.9800 . ?
C70 H70 0.9500 . ?
C71 H71A 0.9800 . ?
C71 H71B 0.9800 . ?
C71 H71C 0.9800 . ?
C72 H72A 0.9800 . ?
C72 H72B 0.9800 . ?
C72 H72C 0.9800 . ?
C73 H73 0.9500 . ?
C74 H74A 0.9800 . ?
C74 H74B 0.9800 . ?
C74 H74C 0.9800 . ?
C75 H75A 0.9800 . ?
C75 H75B 0.9800 . ?
C75 H75C 0.9800 . ?

loop_
_geom_hbond_atom_site_label_D
_geom_hbond_atom_site_label_H
_geom_hbond_atom_site_label_A
_geom_hbond_distance_DH
_geom_hbond_distance_HA
_geom_hbond_distance_DA
_geom_hbond_angle_DHA
_geom_hbond_site_symmetry_A
C40 H40 O22 0.95 2.69 3.348(7) 126.8 .
C41 H41 O22 0.95 2.79 3.393(6) 121.9 .
C64 H64 O5 0.95 2.43 3.029(5) 121.1 .
C67 H67 O8 0.95 2.69 3.488(6) 141.7 .
C67 H67 O10 0.95 2.57 3.134(5) 118.1 .
C71 H71A O13 0.98 2.62 3.559(5) 159.6 .
C70 H70 O15 0.95 2.35 2.895(5) 115.9 .
